data_7245491
loop_
_publ_author_name
'Zhao, Qiang'
'Li, Qi-yang'
'Li, Jing'

_publ_section_title
;
 Structures, fluorescence and magnetism of a series of coordination
 polymers driven by a tricarboxypyridine ligand
;
_journal_name_full CrystEngComm
_journal_paper_doi 10.1039/D2CE00726F
_journal_year 2022
_chemical_formula_sum 'C28 H20 Fe N2 O16'
_chemical_formula_weight 696.25
_space_group_IT_number 2
_space_group_name_Hall '-P 1'
_space_group_name_H-M_alt 'P -1'
_symmetry_cell_setting triclinic
_symmetry_space_group_name_H-M 'P -1'
_atom_sites_solution_hydrogens geom
_atom_sites_solution_primary direct
_atom_sites_solution_secondary difmap
_audit_creation_method SHELXL-97
_audit_update_record
;
2022-05-20 deposited with the CCDC.	2022-08-24 downloaded from the CCDC.
;
_cell_angle_alpha 78.291(15)
_cell_angle_beta 88.781(16)
_cell_angle_gamma 61.903(13)
_cell_formula_units_Z 1
_cell_length_a 8.122(8)
_cell_length_b 8.508(8)
_cell_length_c 10.995(10)
_cell_measurement_reflns_used 2108
_cell_measurement_temperature 293(2)
_cell_measurement_theta_max 28.58
_cell_measurement_theta_min 2.78
_cell_volume 653.9(11)
_computing_structure_refinement 'SHELXL-97 (Sheldrick, 1997)'
_computing_structure_solution 'SHELXS-97 (Sheldrick, 1990)'
_diffrn_ambient_temperature 293(2)
_diffrn_measured_fraction_theta_full 0.980
_diffrn_measured_fraction_theta_max 0.980
_diffrn_measurement_device_type 'CCD area detector'
_diffrn_measurement_method 'phi and omega scans'
_diffrn_radiation_monochromator graphite
_diffrn_radiation_source 'fine-focus sealed tube'
_diffrn_radiation_type MoK\a
_diffrn_radiation_wavelength 0.71073
_diffrn_reflns_av_R_equivalents 0.0228
_diffrn_reflns_av_sigmaI/netI 0.0470
_diffrn_reflns_limit_h_max 9
_diffrn_reflns_limit_h_min -9
_diffrn_reflns_limit_k_max 10
_diffrn_reflns_limit_k_min -10
_diffrn_reflns_limit_l_max 8
_diffrn_reflns_limit_l_min -13
_diffrn_reflns_number 3122
_diffrn_reflns_theta_full 25.01
_diffrn_reflns_theta_max 25.01
_diffrn_reflns_theta_min 1.90
_exptl_absorpt_coefficient_mu 0.670
_exptl_crystal_colour yellow
_exptl_crystal_density_diffrn 1.748
_exptl_crystal_density_method 'not measured'
_exptl_crystal_description block
_exptl_crystal_F_000 348
_refine_diff_density_max 0.709
_refine_diff_density_min -0.626
_refine_diff_density_rms 0.107
_refine_ls_extinction_method none
_refine_ls_goodness_of_fit_ref 1.059
_refine_ls_hydrogen_treatment mixed
_refine_ls_matrix_type full
_refine_ls_number_parameters 214
_refine_ls_number_reflns 2251
_refine_ls_number_restraints 0
_refine_ls_restrained_S_all 1.059
_refine_ls_R_factor_all 0.0511
_refine_ls_R_factor_gt 0.0444
_refine_ls_shift/su_max 0.000
_refine_ls_shift/su_mean 0.000
_refine_ls_structure_factor_coef Fsqd
_refine_ls_weighting_details 'calc w=1/[\s^2^(Fo^2^)+(0.0861P)^2^+0.6665P] where P=(Fo^2^+2Fc^2^)/3'
_refine_ls_weighting_scheme calc
_refine_ls_wR_factor_gt 0.1315
_refine_ls_wR_factor_ref 0.1422
_reflns_number_gt 1956
_reflns_number_total 2251
_reflns_threshold_expression >2sigma(I)
_cod_data_source_file d2ce00726f2.cif
_cod_data_source_block 8
_cod_depositor_comments
;
The following automatic conversions were performed:

data item '_symmetry_cell_setting' value 'Triclinic' was changed to
'triclinic' in accordance with the
/home/data/users/saulius/crontab/automatic-downloads/rss-feeds/RSC/lib/dictionaries/cif_core.dic
dictionary named 'cif_core.dic' version 2.4.2 last updated on
2011-04-26.

Automatic conversion script
Id: cif_fix_values 7556 2019-12-06 15:28:31Z antanas 
;
_cod_original_sg_symbol_H-M P-1
_cod_database_code 7245491

loop_
_symmetry_equiv_pos_as_xyz
'x, y, z'
'-x, -y, -z'

loop_
_atom_site_label
_atom_site_type_symbol
_atom_site_fract_x
_atom_site_fract_y
_atom_site_fract_z
_atom_site_U_iso_or_equiv
_atom_site_adp_type
_atom_site_occupancy
_atom_site_symmetry_multiplicity
_atom_site_calc_flag
_atom_site_refinement_flags
_atom_site_disorder_assembly
_atom_site_disorder_group
N1 N 0.6165(4) 1.2203(4) 0.9625(2) 0.0230(6) Uani 1 1 d . . .
C14 C 0.7458(4) 0.8654(4) 0.9275(3) 0.0242(7) Uani 1 1 d . . .
H14 H 0.7886 0.7475 0.9160 0.029 Uiso 1 1 calc R . .
C10 C 0.5516(4) 1.1881(4) 0.8643(3) 0.0232(7) Uani 1 1 d . . .
H10 H 0.4621 1.2870 0.8066 0.028 Uiso 1 1 calc R . .
C9 C 0.6119(4) 1.0146(4) 0.8450(3) 0.0222(7) Uani 1 1 d . . .
Fe1 Fe 0.5000 0.5000 1.0000 0.0200(2) Uani 1 2 d S . .
O1 O 0.7678(3) 0.4107(3) 1.0994(2) 0.0297(6) Uani 1 1 d . . .
O2 O 0.5900(3) 0.5955(3) 0.8378(2) 0.0279(6) Uani 1 1 d . . .
O3 O 0.3557(3) 0.7163(3) 0.6904(2) 0.0288(6) Uani 1 1 d . . .
O5 O 0.7194(4) 0.5008(4) 0.4056(2) 0.0344(6) Uani 1 1 d . . .
O4 O 0.7011(4) 0.3959(3) 0.6051(2) 0.0322(6) Uani 1 1 d . . .
O8 O 0.9708(4) 0.5891(3) 1.1396(3) 0.0405(7) Uani 1 1 d . . .
O7 O 1.0496(4) 0.7884(4) 1.1885(2) 0.0366(6) Uani 1 1 d . . .
O6 O 0.5221(3) 0.9969(3) 0.7487(2) 0.0269(6) Uani 1 1 d . . .
C3 C 0.7177(4) 0.6726(4) 0.5468(3) 0.0222(7) Uani 1 1 d . . .
C8 C 0.6350(4) 0.9036(4) 0.6621(3) 0.0233(7) Uani 1 1 d . . .
C2 C 0.6256(4) 0.7496(4) 0.6456(3) 0.0207(7) Uani 1 1 d . . .
C1 C 0.5147(4) 0.6799(4) 0.7308(3) 0.0215(7) Uani 1 1 d . . .
C11 C 0.7475(5) 1.0758(4) 1.0416(3) 0.0242(7) Uani 1 1 d . . .
H11 H 0.7967 1.0953 1.1092 0.029 Uiso 1 1 calc R . .
C5 C 0.8179(5) 0.7435(5) 0.4729(3) 0.0272(7) Uani 1 1 d . . .
H5A H 0.8775 0.6909 0.4074 0.033 Uiso 1 1 calc R . .
C13 C 0.9523(5) 0.7413(5) 1.1228(3) 0.0278(8) Uani 1 1 d . . .
C6 C 0.8299(5) 0.8924(5) 0.4959(3) 0.0306(8) Uani 1 1 d . . .
H6 H 0.9002 0.9375 0.4477 0.037 Uiso 1 1 calc R . .
C4 C 0.7105(4) 0.5103(4) 0.5248(3) 0.0234(7) Uani 1 1 d . . .
C7 C 0.7366(5) 0.9728(5) 0.5908(3) 0.0295(8) Uani 1 1 d . . .
H7A H 0.7425 1.0735 0.6065 0.035 Uiso 1 1 calc R . .
C12 C 0.8141(5) 0.8984(5) 1.0282(3) 0.0250(7) Uani 1 1 d . . .

loop_
_atom_site_aniso_label
_atom_site_aniso_U_11
_atom_site_aniso_U_22
_atom_site_aniso_U_33
_atom_site_aniso_U_23
_atom_site_aniso_U_13
_atom_site_aniso_U_12
N1 0.0263(14) 0.0199(14) 0.0209(14) -0.0067(11) 0.0006(11) -0.0085(12)
C14 0.0251(17) 0.0195(16) 0.0244(17) -0.0072(14) -0.0002(13) -0.0068(14)
C10 0.0228(16) 0.0204(16) 0.0217(16) -0.0040(13) -0.0028(13) -0.0066(13)
C9 0.0246(16) 0.0241(17) 0.0206(16) -0.0079(13) 0.0021(13) -0.0125(14)
Fe1 0.0235(4) 0.0177(4) 0.0162(4) -0.0032(3) -0.0010(2) -0.0079(3)
O1 0.0294(13) 0.0299(13) 0.0279(13) -0.0040(10) -0.0031(10) -0.0134(11)
O2 0.0301(13) 0.0312(13) 0.0177(12) 0.0026(10) -0.0023(10) -0.0138(11)
O3 0.0299(13) 0.0328(13) 0.0248(12) -0.0050(10) -0.0018(10) -0.0161(11)
O5 0.0500(16) 0.0391(15) 0.0211(13) -0.0126(11) 0.0021(11) -0.0245(13)
O4 0.0459(15) 0.0257(13) 0.0253(13) -0.0059(11) 0.0017(11) -0.0171(12)
O8 0.0357(14) 0.0236(14) 0.0539(18) 0.0066(12) -0.0135(13) -0.0127(12)
O7 0.0364(14) 0.0362(14) 0.0330(14) 0.0011(12) -0.0124(11) -0.0167(12)
O6 0.0267(12) 0.0259(12) 0.0255(12) -0.0123(10) -0.0031(10) -0.0076(10)
C3 0.0236(16) 0.0196(16) 0.0180(16) -0.0023(13) -0.0046(13) -0.0064(13)
C8 0.0247(16) 0.0210(16) 0.0200(16) -0.0056(13) -0.0041(13) -0.0067(13)
C2 0.0228(16) 0.0170(15) 0.0184(16) -0.0001(12) -0.0043(13) -0.0074(13)
C1 0.0280(17) 0.0152(15) 0.0206(16) -0.0079(13) 0.0015(13) -0.0080(13)
C11 0.0273(17) 0.0240(17) 0.0212(16) -0.0045(13) -0.0009(13) -0.0123(14)
C5 0.0263(17) 0.0271(17) 0.0227(17) -0.0065(14) 0.0019(14) -0.0079(14)
C13 0.0240(17) 0.0283(19) 0.0261(18) -0.0022(15) -0.0010(14) -0.0097(15)
C6 0.0341(19) 0.0301(19) 0.0302(19) -0.0041(15) 0.0056(15) -0.0183(16)
C4 0.0211(16) 0.0227(17) 0.0227(17) -0.0069(14) -0.0005(13) -0.0064(13)
C7 0.0360(19) 0.0231(17) 0.0299(19) -0.0044(14) -0.0040(15) -0.0148(15)
C12 0.0223(16) 0.0229(17) 0.0262(17) -0.0029(14) -0.0004(13) -0.0089(14)

loop_
_atom_type_symbol
_atom_type_description
_atom_type_scat_dispersion_real
_atom_type_scat_dispersion_imag
_atom_type_scat_source
C C 0.0033 0.0016 'International Tables Vol C Tables 4.2.6.8 and 6.1.1.4'
Fe Fe 0.3463 0.8444 'International Tables Vol C Tables 4.2.6.8 and 6.1.1.4'
N N 0.0061 0.0033 'International Tables Vol C Tables 4.2.6.8 and 6.1.1.4'
O O 0.0106 0.0060 'International Tables Vol C Tables 4.2.6.8 and 6.1.1.4'
H H 0.0000 0.0000 'International Tables Vol C Tables 4.2.6.8 and 6.1.1.4'

loop_
_geom_angle_atom_site_label_1
_geom_angle_atom_site_label_2
_geom_angle_atom_site_label_3
_geom_angle
_geom_angle_site_symmetry_1
_geom_angle_site_symmetry_3
_geom_angle_publ_flag
C11 N1 C10 116.9(3) . . ?
C11 N1 Fe1 120.8(2) . 1_565 ?
C10 N1 Fe1 122.2(2) . 1_565 ?
C9 C14 C12 117.1(3) . . ?
C9 C14 H14 121.4 . . ?
C12 C14 H14 121.4 . . ?
N1 C10 C9 122.9(3) . . ?
N1 C10 H10 118.6 . . ?
C9 C10 H10 118.6 . . ?
O6 C9 C14 122.0(3) . . ?
O6 C9 C10 117.7(3) . . ?
C14 C9 C10 120.1(3) . . ?
O2 Fe1 O2 180.00(12) . 2_667 ?
O2 Fe1 O1 89.79(11) . 2_667 ?
O2 Fe1 O1 90.21(11) 2_667 2_667 ?
O2 Fe1 O1 90.21(11) . . ?
O2 Fe1 O1 89.79(11) 2_667 . ?
O1 Fe1 O1 180.0 2_667 . ?
O2 Fe1 N1 87.37(11) . 2_677 ?
O2 Fe1 N1 92.63(11) 2_667 2_677 ?
O1 Fe1 N1 87.91(10) 2_667 2_677 ?
O1 Fe1 N1 92.09(10) . 2_677 ?
O2 Fe1 N1 92.63(11) . 1_545 ?
O2 Fe1 N1 87.37(11) 2_667 1_545 ?
O1 Fe1 N1 92.09(10) 2_667 1_545 ?
O1 Fe1 N1 87.91(10) . 1_545 ?
N1 Fe1 N1 180.0 2_677 1_545 ?
C1 O2 Fe1 134.3(2) . . ?
C9 O6 C8 116.6(3) . . ?
C5 C3 C2 121.1(3) . . ?
C5 C3 C4 120.3(3) . . ?
C2 C3 C4 118.6(3) . . ?
C7 C8 C2 122.8(3) . . ?
C7 C8 O6 120.0(3) . . ?
C2 C8 O6 116.9(3) . . ?
C8 C2 C3 116.5(3) . . ?
C8 C2 C1 119.2(3) . . ?
C3 C2 C1 124.3(3) . . ?
O2 C1 O3 125.8(3) . . ?
O2 C1 C2 116.0(3) . . ?
O3 C1 C2 118.1(3) . . ?
N1 C11 C12 123.3(3) . . ?
N1 C11 H11 118.3 . . ?
C12 C11 H11 118.3 . . ?
C3 C5 C6 120.5(3) . . ?
C3 C5 H5A 119.8 . . ?
C6 C5 H5A 119.8 . . ?
O8 C13 O7 123.9(3) . . ?
O8 C13 C12 123.8(3) . . ?
O7 C13 C12 112.2(3) . . ?
C7 C6 C5 119.4(3) . . ?
C7 C6 H6 120.3 . . ?
C5 C6 H6 120.3 . . ?
O4 C4 O5 122.8(3) . . ?
O4 C4 C3 124.6(3) . . ?
O5 C4 C3 112.6(3) . . ?
C8 C7 C6 119.7(3) . . ?
C8 C7 H7A 120.2 . . ?
C6 C7 H7A 120.2 . . ?
C11 C12 C14 119.7(3) . . ?
C11 C12 C13 121.2(3) . . ?
C14 C12 C13 119.1(3) . . ?

loop_
_geom_bond_atom_site_label_1
_geom_bond_atom_site_label_2
_geom_bond_distance
_geom_bond_site_symmetry_2
_geom_bond_publ_flag
N1 C11 1.331(4) . ?
N1 C10 1.341(4) . ?
N1 Fe1 2.234(3) 1_565 ?
C14 C9 1.375(5) . ?
C14 C12 1.383(5) . ?
C14 H14 0.9300 . ?
C10 C9 1.380(5) . ?
C10 H10 0.9300 . ?
C9 O6 1.370(4) . ?
Fe1 O2 2.071(3) . ?
Fe1 O2 2.071(3) 2_667 ?
Fe1 O1 2.170(3) 2_667 ?
Fe1 O1 2.170(3) . ?
Fe1 N1 2.234(3) 2_677 ?
Fe1 N1 2.234(3) 1_545 ?
O2 C1 1.244(4) . ?
O3 C1 1.247(4) . ?
O5 C4 1.327(4) . ?
O4 C4 1.205(4) . ?
O8 C13 1.206(4) . ?
O7 C13 1.322(4) . ?
O6 C8 1.401(4) . ?
C3 C5 1.387(5) . ?
C3 C2 1.400(5) . ?
C3 C4 1.476(5) . ?
C8 C7 1.373(5) . ?
C8 C2 1.395(5) . ?
C2 C1 1.511(5) . ?
C11 C12 1.382(5) . ?
C11 H11 0.9300 . ?
C5 C6 1.388(5) . ?
C5 H5A 0.9300 . ?
C13 C12 1.483(5) . ?
C6 C7 1.379(5) . ?
C6 H6 0.9300 . ?
C7 H7A 0.9300 . ?

loop_
_geom_torsion_atom_site_label_1
_geom_torsion_atom_site_label_2
_geom_torsion_atom_site_label_3
_geom_torsion_atom_site_label_4
_geom_torsion
_geom_torsion_site_symmetry_1
_geom_torsion_site_symmetry_2
_geom_torsion_site_symmetry_3
_geom_torsion_site_symmetry_4
_geom_torsion_publ_flag
C11 N1 C10 C9 1.5(5) . . . . ?
Fe1 N1 C10 C9 -174.9(2) 1_565 . . . ?
C12 C14 C9 O6 -173.8(3) . . . . ?
C12 C14 C9 C10 0.2(5) . . . . ?
N1 C10 C9 O6 173.4(3) . . . . ?
N1 C10 C9 C14 -0.9(5) . . . . ?
O2 Fe1 O2 C1 60(58) 2_667 . . . ?
O1 Fe1 O2 C1 4.2(3) 2_667 . . . ?
O1 Fe1 O2 C1 -175.8(3) . . . . ?
N1 Fe1 O2 C1 -83.7(3) 2_677 . . . ?
N1 Fe1 O2 C1 96.3(3) 1_545 . . . ?
C14 C9 O6 C8 -59.6(4) . . . . ?
C10 C9 O6 C8 126.2(3) . . . . ?
C9 O6 C8 C7 -63.4(4) . . . . ?
C9 O6 C8 C2 121.9(3) . . . . ?
C7 C8 C2 C3 -3.4(5) . . . . ?
O6 C8 C2 C3 171.2(3) . . . . ?
C7 C8 C2 C1 178.2(3) . . . . ?
O6 C8 C2 C1 -7.2(4) . . . . ?
C5 C3 C2 C8 2.1(4) . . . . ?
C4 C3 C2 C8 -179.5(3) . . . . ?
C5 C3 C2 C1 -179.6(3) . . . . ?
C4 C3 C2 C1 -1.2(4) . . . . ?
Fe1 O2 C1 O3 -7.2(5) . . . . ?
Fe1 O2 C1 C2 170.3(2) . . . . ?
C8 C2 C1 O2 -75.9(4) . . . . ?
C3 C2 C1 O2 105.9(4) . . . . ?
C8 C2 C1 O3 101.8(4) . . . . ?
C3 C2 C1 O3 -76.4(4) . . . . ?
C10 N1 C11 C12 -1.6(5) . . . . ?
Fe1 N1 C11 C12 174.8(3) 1_565 . . . ?
C2 C3 C5 C6 0.4(5) . . . . ?
C4 C3 C5 C6 -177.9(3) . . . . ?
C3 C5 C6 C7 -1.9(5) . . . . ?
C5 C3 C4 O4 147.2(3) . . . . ?
C2 C3 C4 O4 -31.2(5) . . . . ?
C5 C3 C4 O5 -31.5(4) . . . . ?
C2 C3 C4 O5 150.1(3) . . . . ?
C2 C8 C7 C6 2.0(5) . . . . ?
O6 C8 C7 C6 -172.4(3) . . . . ?
C5 C6 C7 C8 0.7(5) . . . . ?
N1 C11 C12 C14 1.1(5) . . . . ?
N1 C11 C12 C13 -176.5(3) . . . . ?
C9 C14 C12 C11 -0.3(5) . . . . ?
C9 C14 C12 C13 177.2(3) . . . . ?
O8 C13 C12 C11 155.2(4) . . . . ?
O7 C13 C12 C11 -23.2(5) . . . . ?
O8 C13 C12 C14 -22.4(5) . . . . ?
O7 C13 C12 C14 159.2(3) . . . . ?
